data_4130953
loop_
_publ_author_name
'Pappas, Iraklis'
'Chirik, Paul J.'

_publ_section_title
;
 Catalytic Proton Coupled Electron Transfer from Metal Hydrides to
 Titanocene Amides, Hydrazides and Imides: Determination of Thermodynamic
 Parameters Relevant to Nitrogen Fixation.
;
_journal_issue 40
_journal_name_full 'Journal of the American Chemical Society'
_journal_page_first 13379
_journal_page_last 13389
_journal_paper_doi 10.1021/jacs.6b08009
_journal_volume 138
_journal_year 2016
_chemical_formula_sum 'C37 H57 Cr O3 Si2 Ti'
_chemical_formula_weight 705.88
_space_group_crystal_system triclinic
_space_group_IT_number 2
_space_group_name_Hall '-P 1'
_space_group_name_H-M_alt 'P -1'
_atom_sites_solution_hydrogens geom
_audit_creation_method SHELXL-2014
_cell_angle_alpha 70.851(2)
_cell_angle_beta 86.046(2)
_cell_angle_gamma 65.7950(10)
_cell_formula_units_Z 2
_cell_length_a 10.3627(4)
_cell_length_b 12.2002(4)
_cell_length_c 17.5696(6)
_cell_measurement_reflns_used 9758
_cell_measurement_temperature 100(2)
_cell_measurement_theta_max 27.93
_cell_measurement_theta_min 2.23
_cell_volume 1908.34(12)
_computing_cell_refinement 'Bruker SAINT'
_computing_data_collection 'Bruker APEX2'
_computing_data_reduction 'Bruker SAINT'
_computing_molecular_graphics 'ORTEP 3 (Farraguia, 1997)'
_computing_structure_refinement 'SHELXL-2014 (Sheldrick, 2014)'
_computing_structure_solution 'SIR 92 (Giacavazzo, 1993)'
_diffrn_ambient_temperature 100(2)
_diffrn_measured_fraction_theta_full 0.999
_diffrn_measured_fraction_theta_max 0.996
_diffrn_measurement_device_type 'BRUKER APEX2 CCD'
_diffrn_measurement_method 'Phi and Omega Scans'
_diffrn_radiation_source 'fine-focus sealed tube'
_diffrn_radiation_type MoK\a
_diffrn_radiation_wavelength 0.71073
_diffrn_reflns_av_R_equivalents 0.0294
_diffrn_reflns_av_unetI/netI 0.0207
_diffrn_reflns_Laue_measured_fraction_full 0.999
_diffrn_reflns_Laue_measured_fraction_max 0.996
_diffrn_reflns_limit_h_max 13
_diffrn_reflns_limit_h_min -13
_diffrn_reflns_limit_k_max 16
_diffrn_reflns_limit_k_min -16
_diffrn_reflns_limit_l_max 23
_diffrn_reflns_limit_l_min -23
_diffrn_reflns_number 43077
_diffrn_reflns_point_group_measured_fraction_full 0.999
_diffrn_reflns_point_group_measured_fraction_max 0.996
_diffrn_reflns_theta_full 25.242
_diffrn_reflns_theta_max 27.951
_diffrn_reflns_theta_min 2.161
_exptl_absorpt_coefficient_mu 0.589
_exptl_absorpt_correction_T_max 0.7456
_exptl_absorpt_correction_T_min 0.6719
_exptl_absorpt_correction_type multi-scan
_exptl_absorpt_process_details 'SADABS V2008/1 (Bruker AXS)'
_exptl_crystal_colour orange
_exptl_crystal_density_diffrn 1.228
_exptl_crystal_description block
_exptl_crystal_F_000 754
_exptl_crystal_size_max 0.225
_exptl_crystal_size_mid 0.195
_exptl_crystal_size_min 0.118
_refine_diff_density_max 0.655
_refine_diff_density_min -0.393
_refine_diff_density_rms 0.055
_refine_ls_extinction_method none
_refine_ls_goodness_of_fit_ref 1.058
_refine_ls_hydrogen_treatment constr
_refine_ls_matrix_type full
_refine_ls_number_parameters 416
_refine_ls_number_reflns 9142
_refine_ls_number_restraints 0
_refine_ls_restrained_S_all 1.058
_refine_ls_R_factor_all 0.0330
_refine_ls_R_factor_gt 0.0295
_refine_ls_shift/su_max 0.001
_refine_ls_shift/su_mean 0.000
_refine_ls_structure_factor_coef Fsqd
_refine_ls_weighting_details 'w=1/[\s^2^(Fo^2^)+(0.0356P)^2^+1.0346P] where P=(Fo^2^+2Fc^2^)/3'
_refine_ls_weighting_scheme calc
_refine_ls_wR_factor_gt 0.0761
_refine_ls_wR_factor_ref 0.0786
_reflns_Friedel_coverage 0.000
_reflns_number_gt 8314
_reflns_number_total 9142
_reflns_threshold_expression 'I > 2\s(I)'
_cod_data_source_file ja6b08009_si_002.cif
_cod_data_source_block ip70
_cod_database_code 4130953
_shelx_space_group_comment
;
The symmetry employed for this shelxl refinement is uniquely defined
by the following loop, which should always be used as a source of
symmetry information in preference to the above space-group names.
They are only intended as comments.
;
_shelx_estimated_absorpt_t_min 0.879
_shelx_estimated_absorpt_t_max 0.934
_shelxl_version_number 2014-3

loop_
_space_group_symop_operation_xyz
'x, y, z'
'-x, -y, -z'

loop_
_atom_site_label
_atom_site_type_symbol
_atom_site_fract_x
_atom_site_fract_y
_atom_site_fract_z
_atom_site_U_iso_or_equiv
_atom_site_adp_type
_atom_site_occupancy
_atom_site_site_symmetry_order
_atom_site_calc_flag
_atom_site_refinement_flags_posn
_atom_site_refinement_flags_adp
C1 C 0.64582(12) 0.17357(11) 0.37155(7) 0.0151(2) Uani 1 1 d . .
C2 C 0.55063(13) 0.11511(11) 0.37061(7) 0.0156(2) Uani 1 1 d . .
C3 C 0.43392(13) 0.16028(12) 0.41589(7) 0.0172(2) Uani 1 1 d . .
C4 C 0.45562(13) 0.24478(12) 0.44766(7) 0.0176(2) Uani 1 1 d . .
C5 C 0.58587(13) 0.25179(12) 0.42181(7) 0.0163(2) Uani 1 1 d . .
C6 C 0.57443(14) 0.01547(12) 0.33250(9) 0.0211(3) Uani 1 1 d . .
H6A H 0.6540 -0.0636 0.3623 0.032 Uiso 1 1 calc R U
H6B H 0.5962 0.0451 0.2762 0.032 Uiso 1 1 calc R U
H6C H 0.4886 -0.0002 0.3341 0.032 Uiso 1 1 calc R U
C7 C 0.31206(14) 0.12160(13) 0.42926(9) 0.0235(3) Uani 1 1 d . .
H7A H 0.3445 0.0337 0.4661 0.035 Uiso 1 1 calc R U
H7B H 0.2752 0.1276 0.3775 0.035 Uiso 1 1 calc R U
H7C H 0.2368 0.1782 0.4530 0.035 Uiso 1 1 calc R U
C8 C 0.37025(15) 0.29925(14) 0.50944(8) 0.0252(3) Uani 1 1 d . .
H8A H 0.2747 0.3023 0.5064 0.038 Uiso 1 1 calc R U
H8B H 0.3638 0.3855 0.4986 0.038 Uiso 1 1 calc R U
H8C H 0.4166 0.2455 0.5635 0.038 Uiso 1 1 calc R U
C9 C 0.65983(14) 0.30992(13) 0.45655(8) 0.0222(3) Uani 1 1 d . .
H9A H 0.5901 0.3733 0.4781 0.033 Uiso 1 1 calc R U
H9B H 0.7075 0.3512 0.4141 0.033 Uiso 1 1 calc R U
H9C H 0.7302 0.2432 0.5001 0.033 Uiso 1 1 calc R U
C10 C 0.82605(16) 0.12560(16) 0.22839(9) 0.0290(3) Uani 1 1 d . .
H10A H 0.7669 0.2127 0.1945 0.044 Uiso 1 1 calc R U
H10B H 0.7866 0.0676 0.2232 0.044 Uiso 1 1 calc R U
H10C H 0.9228 0.1004 0.2109 0.044 Uiso 1 1 calc R U
C11 C 0.92987(14) 0.20922(13) 0.34777(9) 0.0228(3) Uani 1 1 d . .
H11A H 0.9387 0.2006 0.4049 0.034 Uiso 1 1 calc R U
H11B H 0.8790 0.2993 0.3160 0.034 Uiso 1 1 calc R U
H11C H 1.0246 0.1757 0.3286 0.034 Uiso 1 1 calc R U
C12 C 0.92965(15) -0.04959(14) 0.40275(11) 0.0313(3) Uani 1 1 d . .
H12A H 1.0273 -0.0818 0.3871 0.047 Uiso 1 1 calc R U
H12B H 0.8835 -0.1025 0.3969 0.047 Uiso 1 1 calc R U
H12C H 0.9306 -0.0525 0.4591 0.047 Uiso 1 1 calc R U
C13 C 0.25866(14) 0.54542(12) 0.27592(8) 0.0202(3) Uani 1 1 d . .
C14 C 0.38835(13) 0.54594(11) 0.29998(7) 0.0163(2) Uani 1 1 d . .
C15 C 0.48930(15) 0.51705(12) 0.24277(8) 0.0207(3) Uani 1 1 d . .
C16 C 0.42338(18) 0.50189(12) 0.18141(8) 0.0270(3) Uani 1 1 d . .
C17 C 0.28299(17) 0.52157(12) 0.20012(9) 0.0265(3) Uani 1 1 d . .
C18 C 0.40621(15) 0.59448(13) 0.36485(8) 0.0227(3) Uani 1 1 d . .
H18A H 0.5069 0.5741 0.3742 0.034 Uiso 1 1 calc R U
H18B H 0.3716 0.5542 0.4149 0.034 Uiso 1 1 calc R U
H18C H 0.3518 0.6869 0.3479 0.034 Uiso 1 1 calc R U
C19 C 0.63230(16) 0.52134(14) 0.23945(11) 0.0333(4) Uani 1 1 d . .
H19A H 0.6985 0.4553 0.2186 0.050 Uiso 1 1 calc R U
H19B H 0.6676 0.5065 0.2939 0.050 Uiso 1 1 calc R U
H19C H 0.6242 0.6051 0.2037 0.050 Uiso 1 1 calc R U
C20 C 0.4894(3) 0.47624(16) 0.10652(9) 0.0478(5) Uani 1 1 d . .
H20A H 0.4739 0.4059 0.0996 0.072 Uiso 1 1 calc R U
H20B H 0.5915 0.4533 0.1119 0.072 Uiso 1 1 calc R U
H20C H 0.4456 0.5528 0.0594 0.072 Uiso 1 1 calc R U
C21 C 0.1748(2) 0.52470(15) 0.14600(12) 0.0496(6) Uani 1 1 d . .
H21A H 0.1207 0.6125 0.1113 0.074 Uiso 1 1 calc R U
H21B H 0.1102 0.4917 0.1790 0.074 Uiso 1 1 calc R U
H21C H 0.2230 0.4719 0.1123 0.074 Uiso 1 1 calc R U
C22 C 0.0040(2) 0.4770(2) 0.33262(19) 0.0659(7) Uani 1 1 d . .
H22A H -0.0863 0.5035 0.3576 0.099 Uiso 1 1 calc R U
H22B H 0.0703 0.3937 0.3677 0.099 Uiso 1 1 calc R U
H22C H -0.0123 0.4711 0.2801 0.099 Uiso 1 1 calc R U
C23 C -0.04094(18) 0.75289(18) 0.24641(15) 0.0502(5) Uani 1 1 d . .
H23A H -0.0055 0.8174 0.2428 0.075 Uiso 1 1 calc R U
H23B H -0.1363 0.7781 0.2658 0.075 Uiso 1 1 calc R U
H23C H -0.0447 0.7452 0.1929 0.075 Uiso 1 1 calc R U
C24 C 0.08277(19) 0.61802(16) 0.41849(12) 0.0428(4) Uani 1 1 d . .
H24A H 0.1201 0.6817 0.4139 0.064 Uiso 1 1 calc R U
H24B H 0.1434 0.5368 0.4583 0.064 Uiso 1 1 calc R U
H24C H -0.0139 0.6468 0.4359 0.064 Uiso 1 1 calc R U
C25 C 0.31682(13) 0.21139(11) 0.20268(7) 0.0173(2) Uani 1 1 d . .
C26 C 0.06913(14) 0.26508(13) 0.15392(8) 0.0213(3) Uani 1 1 d . .
C27 C 0.24287(14) 0.02542(12) 0.25389(8) 0.0197(2) Uani 1 1 d . .
C28 C 0.39220(14) 0.12860(14) 0.05979(8) 0.0222(3) Uani 1 1 d . .
C29 C 0.41081(15) 0.00241(13) 0.10744(8) 0.0247(3) Uani 1 1 d . .
C30 C 0.28117(16) -0.00852(13) 0.09994(8) 0.0246(3) Uani 1 1 d . .
C31 C 0.18245(15) 0.10980(13) 0.04916(8) 0.0213(3) Uani 1 1 d . .
C32 C 0.25033(14) 0.19595(12) 0.02400(8) 0.0194(2) Uani 1 1 d . .
C33 C 0.50588(17) 0.17714(19) 0.04546(11) 0.0370(4) Uani 1 1 d . .
H33A H 0.5664 0.1462 0.0050 0.055 Uiso 1 1 calc R U
H33B H 0.5634 0.1466 0.0961 0.055 Uiso 1 1 calc R U
H33C H 0.4624 0.2704 0.0258 0.055 Uiso 1 1 calc R U
C34 C 0.54705(19) -0.10298(17) 0.15182(11) 0.0423(4) Uani 1 1 d . .
H34A H 0.5260 -0.1575 0.2013 0.064 Uiso 1 1 calc R U
H34B H 0.6068 -0.0664 0.1658 0.064 Uiso 1 1 calc R U
H34C H 0.5973 -0.1537 0.1173 0.064 Uiso 1 1 calc R U
C35 C 0.2550(2) -0.12759(16) 0.13620(10) 0.0401(4) Uani 1 1 d . .
H35A H 0.1561 -0.1044 0.1499 0.060 Uiso 1 1 calc R U
H35B H 0.3184 -0.1828 0.1852 0.060 Uiso 1 1 calc R U
H35C H 0.2734 -0.1729 0.0970 0.060 Uiso 1 1 calc R U
C36 C 0.03420(17) 0.13892(18) 0.02176(10) 0.0348(4) Uani 1 1 d . .
H36A H 0.0344 0.1281 -0.0311 0.052 Uiso 1 1 calc R U
H36B H -0.0282 0.2269 0.0175 0.052 Uiso 1 1 calc R U
H36C H -0.0003 0.0807 0.0610 0.052 Uiso 1 1 calc R U
C37 C 0.18498(18) 0.32948(14) -0.03373(9) 0.0298(3) Uani 1 1 d . .
H37A H 0.2357 0.3779 -0.0261 0.045 Uiso 1 1 calc R U
H37B H 0.0851 0.3699 -0.0236 0.045 Uiso 1 1 calc R U
H37C H 0.1915 0.3279 -0.0893 0.045 Uiso 1 1 calc R U
O1 O 0.36345(10) 0.26410(9) 0.23462(6) 0.02171(19) Uani 1 1 d . .
O2 O 0.24892(11) -0.05207(10) 0.31505(6) 0.0277(2) Uani 1 1 d . .
O3 O -0.03978(11) 0.34940(10) 0.14867(7) 0.0313(2) Uani 1 1 d . .
Ti1 Ti 0.43135(2) 0.33609(2) 0.30276(2) 0.01313(6) Uani 1 1 d . .
Cr1 Cr 0.24612(2) 0.13916(2) 0.15604(2) 0.01520(6) Uani 1 1 d . .
Si1 Si 0.82972(4) 0.11825(3) 0.33626(2) 0.01690(8) Uani 1 1 d . .
Si2 Si 0.08040(4) 0.59650(4) 0.31819(3) 0.03244(11) Uani 1 1 d . .

loop_
_atom_site_aniso_label
_atom_site_aniso_U_11
_atom_site_aniso_U_22
_atom_site_aniso_U_33
_atom_site_aniso_U_23
_atom_site_aniso_U_13
_atom_site_aniso_U_12
C1 0.0144(5) 0.0133(5) 0.0155(5) -0.0026(4) -0.0013(4) -0.0051(4)
C2 0.0150(5) 0.0118(5) 0.0155(5) 0.0008(4) -0.0033(4) -0.0046(4)
C3 0.0157(5) 0.0167(6) 0.0135(5) 0.0023(4) -0.0017(4) -0.0064(5)
C4 0.0178(6) 0.0189(6) 0.0113(5) -0.0009(4) -0.0005(4) -0.0057(5)
C5 0.0172(5) 0.0167(5) 0.0121(5) -0.0030(4) -0.0018(4) -0.0052(5)
C6 0.0182(6) 0.0125(5) 0.0308(7) -0.0053(5) -0.0042(5) -0.0051(5)
C7 0.0186(6) 0.0257(7) 0.0234(7) -0.0009(5) 0.0009(5) -0.0119(5)
C8 0.0262(7) 0.0279(7) 0.0172(6) -0.0060(5) 0.0060(5) -0.0087(6)
C9 0.0222(6) 0.0261(7) 0.0213(6) -0.0118(5) -0.0007(5) -0.0092(5)
C10 0.0298(7) 0.0377(8) 0.0293(7) -0.0184(6) 0.0106(6) -0.0186(6)
C11 0.0177(6) 0.0240(6) 0.0295(7) -0.0101(5) 0.0028(5) -0.0104(5)
C12 0.0175(6) 0.0195(7) 0.0471(9) -0.0024(6) 0.0027(6) -0.0049(5)
C13 0.0199(6) 0.0121(5) 0.0265(7) -0.0072(5) -0.0041(5) -0.0030(5)
C14 0.0200(6) 0.0125(5) 0.0166(6) -0.0052(4) 0.0015(5) -0.0065(5)
C15 0.0278(7) 0.0113(5) 0.0195(6) -0.0029(5) 0.0067(5) -0.0069(5)
C16 0.0507(9) 0.0114(6) 0.0139(6) -0.0019(5) 0.0038(6) -0.0098(6)
C17 0.0410(8) 0.0098(5) 0.0221(7) -0.0018(5) -0.0143(6) -0.0042(5)
C18 0.0307(7) 0.0219(6) 0.0223(6) -0.0115(5) 0.0032(5) -0.0143(5)
C19 0.0286(7) 0.0211(7) 0.0444(9) -0.0056(6) 0.0167(7) -0.0107(6)
C20 0.0977(16) 0.0250(8) 0.0167(7) -0.0079(6) 0.0170(8) -0.0224(9)
C21 0.0685(13) 0.0176(7) 0.0491(11) -0.0057(7) -0.0431(10) -0.0015(7)
C22 0.0400(10) 0.0421(11) 0.125(2) -0.0243(13) 0.0068(12) -0.0279(9)
C23 0.0237(8) 0.0316(9) 0.0752(14) -0.0093(9) -0.0051(8) 0.0028(7)
C24 0.0335(8) 0.0263(8) 0.0558(11) -0.0116(8) 0.0225(8) -0.0045(7)
C25 0.0202(6) 0.0129(5) 0.0141(5) -0.0020(4) -0.0010(4) -0.0038(5)
C26 0.0235(6) 0.0188(6) 0.0203(6) -0.0046(5) -0.0003(5) -0.0084(5)
C27 0.0189(6) 0.0178(6) 0.0221(6) -0.0094(5) 0.0020(5) -0.0050(5)
C28 0.0224(6) 0.0275(7) 0.0218(6) -0.0144(5) 0.0041(5) -0.0107(5)
C29 0.0277(7) 0.0219(6) 0.0201(6) -0.0122(5) -0.0008(5) -0.0014(5)
C30 0.0405(8) 0.0187(6) 0.0178(6) -0.0089(5) 0.0040(6) -0.0133(6)
C31 0.0281(7) 0.0244(6) 0.0170(6) -0.0088(5) 0.0013(5) -0.0147(5)
C32 0.0249(6) 0.0198(6) 0.0154(6) -0.0062(5) 0.0008(5) -0.0107(5)
C33 0.0300(8) 0.0594(11) 0.0434(9) -0.0342(9) 0.0164(7) -0.0279(8)
C34 0.0384(9) 0.0356(9) 0.0334(9) -0.0191(7) -0.0075(7) 0.0111(7)
C35 0.0737(13) 0.0254(8) 0.0308(8) -0.0128(6) 0.0143(8) -0.0283(8)
C36 0.0350(8) 0.0523(10) 0.0300(8) -0.0167(7) -0.0005(6) -0.0272(8)
C37 0.0399(8) 0.0228(7) 0.0210(7) -0.0016(5) 0.0012(6) -0.0115(6)
O1 0.0296(5) 0.0152(4) 0.0191(4) -0.0043(4) -0.0064(4) -0.0079(4)
O2 0.0332(5) 0.0221(5) 0.0230(5) -0.0036(4) 0.0051(4) -0.0104(4)
O3 0.0236(5) 0.0217(5) 0.0365(6) -0.0042(4) 0.0016(4) -0.0018(4)
Ti1 0.01687(11) 0.01060(10) 0.01054(10) -0.00291(8) -0.00068(8) -0.00452(8)
Cr1 0.01761(10) 0.01279(10) 0.01439(10) -0.00490(7) -0.00118(7) -0.00478(8)
Si1 0.01461(15) 0.01541(16) 0.02112(17) -0.00640(13) 0.00265(13) -0.00649(13)
Si2 0.01710(18) 0.01882(19) 0.0601(3) -0.01182(19) 0.00267(18) -0.00699(15)

loop_
_atom_type_symbol
_atom_type_description
_atom_type_scat_dispersion_real
_atom_type_scat_dispersion_imag
_atom_type_scat_source
C C 0.0033 0.0016 'International Tables Vol C Tables 4.2.6.8 and 6.1.1.4'
H H 0.0000 0.0000 'International Tables Vol C Tables 4.2.6.8 and 6.1.1.4'
O O 0.0106 0.0060 'International Tables Vol C Tables 4.2.6.8 and 6.1.1.4'
Ti Ti 0.2776 0.4457 'International Tables Vol C Tables 4.2.6.8 and 6.1.1.4'
Cr Cr 0.3209 0.6236 'International Tables Vol C Tables 4.2.6.8 and 6.1.1.4'
Si Si 0.0817 0.0704 'International Tables Vol C Tables 4.2.6.8 and 6.1.1.4'

loop_
_geom_angle_atom_site_label_1
_geom_angle_atom_site_label_2
_geom_angle_atom_site_label_3
_geom_angle
C5 C1 C2 105.65(10)
C5 C1 Si1 129.15(9)
C2 C1 Si1 123.31(9)
C5 C1 Ti1 73.78(7)
C2 C1 Ti1 72.73(7)
Si1 C1 Ti1 130.40(6)
C3 C2 C1 109.36(11)
C3 C2 C6 124.72(11)
C1 C2 C6 125.81(11)
C3 C2 Ti1 73.76(7)
C1 C2 Ti1 71.72(7)
C6 C2 Ti1 123.86(8)
C2 C3 C4 107.84(11)
C2 C3 C7 125.49(12)
C4 C3 C7 126.65(12)
C2 C3 Ti1 71.55(7)
C4 C3 Ti1 73.35(7)
C7 C3 Ti1 122.11(8)
C3 C4 C5 108.03(11)
C3 C4 C8 125.93(12)
C5 C4 C8 125.24(12)
C3 C4 Ti1 72.26(7)
C5 C4 Ti1 72.06(7)
C8 C4 Ti1 129.39(9)
C4 C5 C1 109.06(11)
C4 C5 C9 123.60(11)
C1 C5 C9 126.20(11)
C4 C5 Ti1 73.44(7)
C1 C5 Ti1 70.88(7)
C9 C5 Ti1 131.49(9)
C17 C13 C14 105.25(12)
C17 C13 Si2 124.06(10)
C14 C13 Si2 129.62(10)
C17 C13 Ti1 72.74(7)
C14 C13 Ti1 74.08(7)
Si2 C13 Ti1 126.91(7)
C15 C14 C13 109.25(11)
C15 C14 C18 124.06(12)
C13 C14 C18 125.63(11)
C15 C14 Ti1 73.46(7)
C13 C14 Ti1 70.63(7)
C18 C14 Ti1 131.44(9)
C16 C15 C14 107.66(12)
C16 C15 C19 124.73(13)
C14 C15 C19 126.99(13)
C16 C15 Ti1 71.93(8)
C14 C15 Ti1 72.21(7)
C19 C15 Ti1 128.45(9)
C17 C16 C15 108.33(12)
C17 C16 C20 125.75(16)
C15 C16 C20 125.84(16)
C17 C16 Ti1 71.84(8)
C15 C16 Ti1 73.82(7)
C20 C16 Ti1 122.77(9)
C16 C17 C13 109.42(12)
C16 C17 C21 124.40(16)
C13 C17 C21 126.08(16)
C16 C17 Ti1 73.70(8)
C13 C17 Ti1 71.73(7)
C21 C17 Ti1 123.78(10)
O1 C25 Cr1 178.61(11)
O3 C26 Cr1 175.71(13)
O2 C27 Cr1 175.70(12)
C32 C28 C29 108.09(12)
C32 C28 C33 126.36(14)
C29 C28 C33 125.41(14)
C32 C28 Cr1 71.24(7)
C29 C28 Cr1 71.22(8)
C33 C28 Cr1 126.69(10)
C30 C29 C28 107.88(12)
C30 C29 C34 126.12(15)
C28 C29 C34 125.81(15)
C30 C29 Cr1 72.12(8)
C28 C29 Cr1 70.77(7)
C34 C29 Cr1 126.54(10)
C31 C30 C29 108.24(12)
C31 C30 C35 125.53(15)
C29 C30 C35 126.16(14)
C31 C30 Cr1 71.13(7)
C29 C30 Cr1 70.31(7)
C35 C30 Cr1 126.66(10)
C30 C31 C32 108.38(12)
C30 C31 C36 126.12(13)
C32 C31 C36 125.40(13)
C30 C31 Cr1 71.70(7)
C32 C31 Cr1 70.38(7)
C36 C31 Cr1 126.50(10)
C28 C32 C31 107.41(12)
C28 C32 C37 126.97(13)
C31 C32 C37 125.51(13)
C28 C32 Cr1 70.85(7)
C31 C32 Cr1 71.68(7)
C37 C32 Cr1 125.77(9)
C25 O1 Ti1 171.26(9)
O1 Ti1 C1 106.16(4)
O1 Ti1 C13 104.87(4)
C1 Ti1 C13 148.97(4)
O1 Ti1 C2 78.31(4)
C1 Ti1 C2 35.55(4)
C13 Ti1 C2 158.29(5)
O1 Ti1 C17 77.82(4)
C1 Ti1 C17 156.87(5)
C13 Ti1 C17 35.53(5)
C2 Ti1 C17 156.10(5)
O1 Ti1 C5 136.01(4)
C1 Ti1 C5 35.34(4)
C13 Ti1 C5 115.85(4)
C2 Ti1 C5 57.70(4)
C17 Ti1 C5 146.16(5)
O1 Ti1 C16 87.48(5)
C1 Ti1 C16 122.41(5)
C13 Ti1 C16 58.71(5)
C2 Ti1 C16 142.80(5)
C17 Ti1 C16 34.46(6)
C5 Ti1 C16 127.25(5)
O1 Ti1 C3 86.82(4)
C1 Ti1 C3 58.88(4)
C13 Ti1 C3 123.60(5)
C2 Ti1 C3 34.68(4)
C17 Ti1 C3 144.00(5)
C5 Ti1 C3 57.48(4)
C16 Ti1 C3 174.26(5)
O1 Ti1 C14 135.23(4)
C1 Ti1 C14 115.56(4)
C13 Ti1 C14 35.29(4)
C2 Ti1 C14 146.46(4)
C17 Ti1 C14 57.43(4)
C5 Ti1 C14 88.76(4)
C16 Ti1 C14 57.12(4)
C3 Ti1 C14 128.14(4)
O1 Ti1 C4 120.65(4)
C1 Ti1 C4 58.65(4)
C13 Ti1 C4 104.67(5)
C2 Ti1 C4 57.44(4)
C17 Ti1 C4 139.38(5)
C5 Ti1 C4 34.50(4)
C16 Ti1 C4 151.34(5)
C3 Ti1 C4 34.39(4)
C14 Ti1 C4 95.41(4)
O1 Ti1 C15 121.36(4)
C1 Ti1 C15 103.72(5)
C13 Ti1 C15 58.59(5)
C2 Ti1 C15 138.33(5)
C17 Ti1 C15 57.22(5)
C5 Ti1 C15 94.75(5)
C16 Ti1 C15 34.26(5)
C3 Ti1 C15 151.27(5)
C14 Ti1 C15 34.33(4)
C4 Ti1 C15 117.99(5)
C25 Cr1 C27 91.05(6)
C25 Cr1 C26 88.67(6)
C27 Cr1 C26 97.61(6)
C25 Cr1 C28 96.06(5)
C27 Cr1 C28 133.49(6)
C26 Cr1 C28 128.36(6)
C25 Cr1 C32 115.13(5)
C27 Cr1 C32 151.44(5)
C26 Cr1 C32 94.36(5)
C28 Cr1 C32 37.91(5)
C25 Cr1 C29 112.07(6)
C27 Cr1 C29 97.23(6)
C26 Cr1 C29 154.17(6)
C28 Cr1 C29 38.02(5)
C32 Cr1 C29 63.46(5)
C25 Cr1 C31 153.01(5)
C27 Cr1 C31 115.61(5)
C26 Cr1 C31 91.68(6)
C28 Cr1 C31 63.08(5)
C32 Cr1 C31 37.94(5)
C29 Cr1 C31 62.80(5)
C25 Cr1 C30 149.09(6)
C27 Cr1 C30 88.74(5)
C26 Cr1 C30 121.99(6)
C28 Cr1 C30 63.01(5)
C32 Cr1 C30 63.02(5)
C29 Cr1 C30 37.57(6)
C31 Cr1 C30 37.17(5)
C11 Si1 C12 106.26(7)
C11 Si1 C10 108.80(7)
C12 Si1 C10 110.06(8)
C11 Si1 C1 113.49(6)
C12 Si1 C1 106.76(6)
C10 Si1 C1 111.31(6)
C23 Si2 C24 107.16(9)
C23 Si2 C22 109.50(10)
C24 Si2 C22 106.17(12)
C23 Si2 C13 108.51(8)
C24 Si2 C13 114.17(7)
C22 Si2 C13 111.19(9)

loop_
_geom_bond_atom_site_label_1
_geom_bond_atom_site_label_2
_geom_bond_distance
C1 C5 1.4379(17)
C1 C2 1.4384(16)
C1 Si1 1.8784(12)
C1 Ti1 2.3488(12)
C2 C3 1.4170(17)
C2 C6 1.5007(17)
C2 Ti1 2.3622(12)
C3 C4 1.4177(18)
C3 C7 1.4991(17)
C3 Ti1 2.3908(12)
C4 C5 1.4212(17)
C4 C8 1.5038(18)
C4 Ti1 2.4049(12)
C5 C9 1.5023(17)
C5 Ti1 2.3870(12)
C10 Si1 1.8701(15)
C11 Si1 1.8631(14)
C12 Si1 1.8678(15)
C13 C17 1.4385(19)
C13 C14 1.4395(17)
C13 Si2 1.8769(14)
C13 Ti1 2.3506(12)
C14 C15 1.4193(17)
C14 C18 1.4986(17)
C14 Ti1 2.3960(12)
C15 C16 1.414(2)
C15 C19 1.501(2)
C15 Ti1 2.4122(13)
C16 C17 1.408(2)
C16 C20 1.506(2)
C16 Ti1 2.3879(13)
C17 C21 1.500(2)
C17 Ti1 2.3640(13)
C22 Si2 1.8695(19)
C23 Si2 1.8668(19)
C24 Si2 1.868(2)
C25 O1 1.2210(16)
C25 Cr1 1.7523(13)
C26 O3 1.1578(17)
C26 Cr1 1.8403(14)
C27 O2 1.1605(17)
C27 Cr1 1.8296(14)
C28 C32 1.4248(19)
C28 C29 1.429(2)
C28 C33 1.495(2)
C28 Cr1 2.1905(13)
C29 C30 1.422(2)
C29 C34 1.503(2)
C29 Cr1 2.1964(13)
C30 C31 1.413(2)
C30 C35 1.511(2)
C30 Cr1 2.2202(13)
C31 C32 1.4330(18)
C31 C36 1.503(2)
C31 Cr1 2.2127(13)
C32 C37 1.4991(19)
C32 Cr1 2.1956(13)
O1 Ti1 2.0031(9)

loop_
_geom_torsion_atom_site_label_1
_geom_torsion_atom_site_label_2
_geom_torsion_atom_site_label_3
_geom_torsion_atom_site_label_4
_geom_torsion
C5 C1 C2 C3 2.35(13)
Si1 C1 C2 C3 167.92(9)
Ti1 C1 C2 C3 -64.64(8)
C5 C1 C2 C6 -173.98(11)
Si1 C1 C2 C6 -8.41(17)
Ti1 C1 C2 C6 119.02(12)
C5 C1 C2 Ti1 66.99(8)
Si1 C1 C2 Ti1 -127.43(9)
C1 C2 C3 C4 -1.53(13)
C6 C2 C3 C4 174.85(11)
Ti1 C2 C3 C4 -64.87(8)
C1 C2 C3 C7 -179.90(11)
C6 C2 C3 C7 -3.52(19)
Ti1 C2 C3 C7 116.76(12)
C1 C2 C3 Ti1 63.34(8)
C6 C2 C3 Ti1 -120.28(12)
C2 C3 C4 C5 0.06(13)
C7 C3 C4 C5 178.41(12)
Ti1 C3 C4 C5 -63.63(8)
C2 C3 C4 C8 -170.07(12)
C7 C3 C4 C8 8.3(2)
Ti1 C3 C4 C8 126.24(13)
C2 C3 C4 Ti1 63.69(8)
C7 C3 C4 Ti1 -117.97(12)
C3 C4 C5 C1 1.42(14)
C8 C4 C5 C1 171.65(12)
Ti1 C4 C5 C1 -62.34(8)
C3 C4 C5 C9 -167.03(11)
C8 C4 C5 C9 3.2(2)
Ti1 C4 C5 C9 129.21(12)
C3 C4 C5 Ti1 63.76(8)
C8 C4 C5 Ti1 -126.02(12)
C2 C1 C5 C4 -2.30(13)
Si1 C1 C5 C4 -166.73(9)
Ti1 C1 C5 C4 63.96(9)
C2 C1 C5 C9 165.78(12)
Si1 C1 C5 C9 1.35(19)
Ti1 C1 C5 C9 -127.96(12)
C2 C1 C5 Ti1 -66.26(8)
Si1 C1 C5 Ti1 129.31(10)
C17 C13 C14 C15 -2.83(14)
Si2 C13 C14 C15 -171.19(10)
Ti1 C13 C14 C15 63.74(9)
C17 C13 C14 C18 165.76(12)
Si2 C13 C14 C18 -2.6(2)
Ti1 C13 C14 C18 -127.67(12)
C17 C13 C14 Ti1 -66.57(8)
Si2 C13 C14 Ti1 125.07(11)
C13 C14 C15 C16 1.68(14)
C18 C14 C15 C16 -167.13(12)
Ti1 C14 C15 C16 63.63(9)
C13 C14 C15 C19 172.89(12)
C18 C14 C15 C19 4.1(2)
Ti1 C14 C15 C19 -125.16(13)
C13 C14 C15 Ti1 -61.95(9)
C18 C14 C15 Ti1 129.24(12)
C14 C15 C16 C17 0.21(14)
C19 C15 C16 C17 -171.25(12)
Ti1 C15 C16 C17 64.03(9)
C14 C15 C16 C20 177.13(13)
C19 C15 C16 C20 5.7(2)
Ti1 C15 C16 C20 -119.06(14)
C14 C15 C16 Ti1 -63.82(9)
C19 C15 C16 Ti1 124.73(13)
C15 C16 C17 C13 -2.02(15)
C20 C16 C17 C13 -178.94(13)
Ti1 C16 C17 C13 63.29(9)
C15 C16 C17 C21 174.56(13)
C20 C16 C17 C21 -2.4(2)
Ti1 C16 C17 C21 -120.13(13)
C15 C16 C17 Ti1 -65.31(9)
C20 C16 C17 Ti1 117.76(14)
C14 C13 C17 C16 2.96(14)
Si2 C13 C17 C16 172.15(9)
Ti1 C13 C17 C16 -64.55(9)
C14 C13 C17 C21 -173.54(13)
Si2 C13 C17 C21 -4.4(2)
Ti1 C13 C17 C21 118.95(14)
C14 C13 C17 Ti1 67.51(8)
Si2 C13 C17 Ti1 -123.31(10)
C32 C28 C29 C30 0.92(15)
C33 C28 C29 C30 -174.84(13)
Cr1 C28 C29 C30 62.99(9)
C32 C28 C29 C34 176.22(13)
C33 C28 C29 C34 0.5(2)
Cr1 C28 C29 C34 -121.72(14)
C32 C28 C29 Cr1 -62.06(9)
C33 C28 C29 Cr1 122.17(14)
C28 C29 C30 C31 -0.77(15)
C34 C29 C30 C31 -176.05(13)
Cr1 C29 C30 C31 61.34(9)
C28 C29 C30 C35 176.29(13)
C34 C29 C30 C35 1.0(2)
Cr1 C29 C30 C35 -121.60(14)
C28 C29 C30 Cr1 -62.11(9)
C34 C29 C30 Cr1 122.61(14)
C29 C30 C31 C32 0.33(15)
C35 C30 C31 C32 -176.76(13)
Cr1 C30 C31 C32 61.15(9)
C29 C30 C31 C36 176.89(13)
C35 C30 C31 C36 -0.2(2)
Cr1 C30 C31 C36 -122.29(14)
C29 C30 C31 Cr1 -60.82(9)
C35 C30 C31 Cr1 122.09(14)
C29 C28 C32 C31 -0.72(15)
C33 C28 C32 C31 174.99(13)
Cr1 C28 C32 C31 -62.77(9)
C29 C28 C32 C37 -177.08(13)
C33 C28 C32 C37 -1.4(2)
Cr1 C28 C32 C37 120.87(14)
C29 C28 C32 Cr1 62.05(9)
C33 C28 C32 Cr1 -122.24(14)
C30 C31 C32 C28 0.24(15)
C36 C31 C32 C28 -176.35(13)
Cr1 C31 C32 C28 62.23(9)
C30 C31 C32 C37 176.67(13)
C36 C31 C32 C37 0.1(2)
Cr1 C31 C32 C37 -121.34(13)
C30 C31 C32 Cr1 -61.98(9)
C36 C31 C32 Cr1 121.42(14)
C5 C1 Si1 C11 -16.19(13)
C2 C1 Si1 C11 -178.17(10)
Ti1 C1 Si1 C11 86.50(9)
C5 C1 Si1 C12 100.53(12)
C2 C1 Si1 C12 -61.45(12)
Ti1 C1 Si1 C12 -156.77(8)
C5 C1 Si1 C10 -139.33(12)
C2 C1 Si1 C10 58.69(12)
Ti1 C1 Si1 C10 -36.64(10)
C17 C13 Si2 C23 -61.33(14)
C14 C13 Si2 C23 105.08(14)
Ti1 C13 Si2 C23 -154.76(10)
C17 C13 Si2 C24 179.25(11)
C14 C13 Si2 C24 -14.35(15)
Ti1 C13 Si2 C24 85.82(10)
C17 C13 Si2 C22 59.16(16)
C14 C13 Si2 C22 -134.43(15)
Ti1 C13 Si2 C22 -34.27(14)
